data_7231959
loop_
_publ_author_name
'Wodtke, Robert'
'Steinberg, Janine'
'K\"ockerling, Martin'
'L\"oser, Reik'
'Mamat, Constantin'

_publ_section_title
;
 NMR-based investigations of acyl-functionalized piperazines concerning
 their conformational behavior in solution
;
_journal_issue 71
_journal_name_full 'RSC Advances'
_journal_page_first 40921
_journal_paper_doi 10.1039/C8RA09152H
_journal_volume 8
_journal_year 2018
_chemical_formula_moiety 'C17 H16 Br N3 O3'
_chemical_formula_sum 'C17 H16 Br N3 O3'
_chemical_formula_weight 390.24
_chemical_melting_point_gt 460
_chemical_melting_point_lt 462
_chemical_name_systematic
;
1-(4-Bromobenzoyl)-4-(4-nitrophenyl)piperazine

;
_space_group_crystal_system monoclinic
_space_group_IT_number 15
_space_group_name_Hall '-C 2yc'
_space_group_name_H-M_alt 'C 1 2/c 1'
_symmetry_space_group_name_Hall '-C 2yc'
_symmetry_space_group_name_H-M 'C 1 2/c 1'
_atom_sites_solution_hydrogens geom
_atom_sites_solution_primary direct
_atom_sites_solution_secondary difmap
_audit_creation_date february-24-2018
_audit_creation_method 'ciftab-2016(M. K\"ockerling, 2016)'
_audit_update_record
;
2018-02-24 deposited with the CCDC.
2018-11-28 downloaded from the CCDC.
;
_cell_angle_alpha 90
_cell_angle_beta 116.727(7)
_cell_angle_gamma 90
_cell_formula_units_Z 8
_cell_length_a 17.379(2)
_cell_length_b 11.788(2)
_cell_length_c 17.806(2)
_cell_measurement_reflns_used 7876
_cell_measurement_temperature 296(2)
_cell_measurement_theta_max 31.443
_cell_measurement_theta_min 2.1995
_cell_volume 3258.1(8)
_computing_cell_refinement 'Bruker SAINT'
_computing_data_collection 'Bruker APEX2'
_computing_data_reduction 'Bruker SAINT'
_computing_molecular_graphics 'Bruker SHELXTL'
_computing_publication_material 'Bruker SHELXTL'
_computing_structure_refinement 'SHELXL-2014 (Sheldrick, 2014)'
_computing_structure_solution 'SHELXS-2014 (Sheldrick, 2014)'
_diffrn_ambient_temperature 296(2)
_diffrn_measured_fraction_theta_full 0.999
_diffrn_measured_fraction_theta_max 0.995
_diffrn_measurement_device_type 'Bruker APEX-II CCD'
_diffrn_measurement_method '\f and \w scans'
_diffrn_radiation_source 'microfocus sealed tube'
_diffrn_radiation_type MoK\a
_diffrn_radiation_wavelength 0.71073
_diffrn_reflns_av_R_equivalents 0.0503
_diffrn_reflns_av_unetI/netI 0.0465
_diffrn_reflns_Laue_measured_fraction_full 0.999
_diffrn_reflns_Laue_measured_fraction_max 0.995
_diffrn_reflns_limit_h_max 27
_diffrn_reflns_limit_h_min -27
_diffrn_reflns_limit_k_max 18
_diffrn_reflns_limit_k_min -18
_diffrn_reflns_limit_l_max 27
_diffrn_reflns_limit_l_min -25
_diffrn_reflns_number 33067
_diffrn_reflns_point_group_measured_fraction_full 0.999
_diffrn_reflns_point_group_measured_fraction_max 0.995
_diffrn_reflns_theta_full 25.000
_diffrn_reflns_theta_max 33.778
_diffrn_reflns_theta_min 2.169
_exptl_absorpt_coefficient_mu 2.548
_exptl_absorpt_correction_type multi-scan
_exptl_absorpt_process_details 'Bruker-Nonius SADABS'
_exptl_crystal_colour yellow
_exptl_crystal_density_diffrn 1.591
_exptl_crystal_density_method none
_exptl_crystal_description 'irregular block'
_exptl_crystal_F_000 1584
_exptl_crystal_size_max 0.230
_exptl_crystal_size_mid 0.190
_exptl_crystal_size_min 0.110
_exptl_transmission_factor_max 0.74670
_exptl_transmission_factor_min 0.57790
_refine_diff_density_max 0.545
_refine_diff_density_min -0.559
_refine_diff_density_rms 0.066
_refine_ls_extinction_method none
_refine_ls_goodness_of_fit_ref 1.002
_refine_ls_hydrogen_treatment constr
_refine_ls_matrix_type full
_refine_ls_number_parameters 217
_refine_ls_number_reflns 6516
_refine_ls_number_restraints 0
_refine_ls_restrained_S_all 1.002
_refine_ls_R_factor_all 0.0886
_refine_ls_R_factor_gt 0.0387
_refine_ls_shift/su_max 0.002
_refine_ls_shift/su_mean 0.000
_refine_ls_structure_factor_coef Fsqd
_refine_ls_weighting_details 'w=1/[\s^2^(Fo^2^)+(0.0400P)^2^+1.7557P] where P=(Fo^2^+2Fc^2^)/3'
_refine_ls_weighting_scheme calc
_refine_ls_wR_factor_gt 0.0802
_refine_ls_wR_factor_ref 0.0964
_reflns_Friedel_coverage 0.000
_reflns_number_gt 3848
_reflns_number_total 6516
_reflns_threshold_expression 'I > 2\s(I)'
_cod_data_source_file c8ra09152h2.cif
_cod_data_source_block PW108
_cod_original_cell_volume 3257.8(7)
_cod_database_code 7231959
_shelx_space_group_comment
;
The symmetry employed for this shelxl refinement is uniquely defined
by the following loop  which should always be used as a source of
symmetry information in preference to the above space-group names.
They are only intended as comments.
;
_shelx_estimated_absorpt_t_min 0.592
_shelx_estimated_absorpt_t_max 0.767
_shelxl_version_number 2014-1

loop_
_space_group_symop_operation_xyz
'x, y, z'
'-x, y, -z+1/2'
'x+1/2, y+1/2, z'
'-x+1/2, y+1/2, -z+1/2'
'-x, -y, -z'
'x, -y, z-1/2'
'-x+1/2, -y+1/2, -z'
'x+1/2, -y+1/2, z-1/2'

loop_
_atom_site_label
_atom_site_type_symbol
_atom_site_fract_x
_atom_site_fract_y
_atom_site_fract_z
_atom_site_U_iso_or_equiv
_atom_site_adp_type
_atom_site_occupancy
_atom_site_site_symmetry_order
_atom_site_calc_flag
_atom_site_refinement_flags_posn
_atom_site_refinement_flags_adp
Br1 Br 0.35926(2) 0.22077(2) 0.70297(2) 0.04361(8) Uani 1 1 d . .
N1 N 0.3839(1) 0.3998(1) 0.3439(1) 0.0332(3) Uani 1 1 d . .
C1 C 0.3613(1) 0.4602(2) 0.3958(1) 0.0341(4) Uani 1 1 d . .
O1 O 0.3402(1) 0.5604(1) 0.3827(1) 0.0546(4) Uani 1 1 d . .
N2 N 0.3698(1) 0.2831(1) 0.19920(9) 0.0330(3) Uani 1 1 d . .
C2 C 0.3634(1) 0.4017(2) 0.4712(1) 0.0304(4) Uani 1 1 d . .
O2 O 0.3920(1) 0.1043(1) -0.12442(9) 0.0518(4) Uani 1 1 d . .
O3 O 0.4093(1) -0.0532(1) -0.05607(9) 0.0443(3) Uani 1 1 d . .
C3 C 0.2928(1) 0.4142(2) 0.4884(1) 0.0313(4) Uani 1 1 d . .
H3A H 0.2462 0.4584 0.4530 0.038 Uiso 1 1 calc R U
C4 C 0.2914(1) 0.3618(2) 0.5572(1) 0.0330(4) Uani 1 1 d . .
H4A H 0.2435 0.3685 0.5673 0.040 Uiso 1 1 calc R U
C5 C 0.3623(1) 0.2991(2) 0.6110(1) 0.0326(4) Uani 1 1 d . .
C6 C 0.4347(1) 0.2899(2) 0.5977(1) 0.0381(4) Uani 1 1 d . .
H6A H 0.4827 0.2498 0.6354 0.046 Uiso 1 1 calc R U
C7 C 0.4348(1) 0.3409(2) 0.5278(1) 0.0371(4) Uani 1 1 d . .
H7A H 0.4832 0.3347 0.5185 0.045 Uiso 1 1 calc R U
C8 C 0.3975(1) 0.2776(2) 0.3470(1) 0.0322(4) Uani 1 1 d . .
H8A H 0.3781 0.2436 0.3852 0.039 Uiso 1 1 calc R U
H8B H 0.4585 0.2618 0.3683 0.039 Uiso 1 1 calc R U
C9 C 0.3484(1) 0.2256(2) 0.2602(1) 0.0340(4) Uani 1 1 d . .
H9A H 0.3628 0.1458 0.2624 0.041 Uiso 1 1 calc R U
H9B H 0.2870 0.2318 0.2424 0.041 Uiso 1 1 calc R U
C10 C 0.3501(1) 0.4038(2) 0.1943(1) 0.0384(4) Uani 1 1 d . .
H10A H 0.2887 0.4142 0.1747 0.046 Uiso 1 1 calc R U
H10B H 0.3660 0.4400 0.1544 0.046 Uiso 1 1 calc R U
C11 C 0.3988(2) 0.4577(2) 0.2797(1) 0.0414(5) Uani 1 1 d . .
H11A H 0.4600 0.4566 0.2953 0.050 Uiso 1 1 calc R U
H11B H 0.3812 0.5364 0.2768 0.050 Uiso 1 1 calc R U
C12 C 0.3745(1) 0.2260(1) 0.1343(1) 0.0250(3) Uani 1 1 d . .
C13 C 0.4001(1) 0.1105(1) 0.1427(1) 0.0279(3) Uani 1 1 d . .
H13A H 0.4113 0.0722 0.1923 0.034 Uiso 1 1 calc R U
C14 C 0.4085(1) 0.0543(1) 0.0795(1) 0.0285(3) Uani 1 1 d . .
H14A H 0.4259 -0.0211 0.0865 0.034 Uiso 1 1 calc R U
C15 C 0.3909(1) 0.1106(2) 0.0048(1) 0.0268(3) Uani 1 1 d . .
C16 C 0.3662(1) 0.2232(2) -0.0062(1) 0.0291(3) Uani 1 1 d . .
H16A H 0.3552 0.2602 -0.0561 0.035 Uiso 1 1 calc R U
C17 C 0.3580(1) 0.2804(2) 0.0575(1) 0.0281(3) Uani 1 1 d . .
H17A H 0.3413 0.3562 0.0499 0.034 Uiso 1 1 calc R U
N3 N 0.3980(1) 0.0502(1) -0.0626(1) 0.0337(3) Uani 1 1 d . .

loop_
_atom_site_aniso_label
_atom_site_aniso_U_11
_atom_site_aniso_U_22
_atom_site_aniso_U_33
_atom_site_aniso_U_23
_atom_site_aniso_U_13
_atom_site_aniso_U_12
Br1 0.0439(1) 0.0561(2) 0.0275(1) -0.00856(9) 0.01302(8) -0.0086(1)
N1 0.0429(8) 0.0245(7) 0.0334(8) -0.0013(6) 0.0184(7) -0.0006(6)
C1 0.0355(9) 0.0292(9) 0.0335(9) -0.0073(7) 0.0119(8) 0.0003(7)
O1 0.085(1) 0.0288(7) 0.055(1) -0.0048(7) 0.0358(9) 0.0083(8)
N2 0.0514(9) 0.0201(7) 0.0339(8) 0.0021(6) 0.0249(7) 0.0008(6)
C2 0.0279(8) 0.0302(8) 0.0285(8) -0.0104(7) 0.0086(7) -0.0013(7)
O2 0.068(1) 0.062(1) 0.0357(8) 0.0019(7) 0.0317(8) 0.0012(8)
O3 0.0549(9) 0.0351(7) 0.0503(9) -0.0148(7) 0.0303(7) -0.0112(7)
C3 0.0248(8) 0.0291(8) 0.0334(9) -0.0110(7) 0.0072(7) 0.0027(7)
C4 0.0264(8) 0.0355(9) 0.0356(9) -0.0144(8) 0.0127(7) -0.0024(7)
C5 0.0305(8) 0.039(1) 0.0245(8) -0.0131(7) 0.0093(7) -0.0051(7)
C6 0.0257(8) 0.054(1) 0.0275(9) -0.0046(8) 0.0054(7) 0.0063(8)
C7 0.0238(8) 0.053(1) 0.0308(9) -0.0055(8) 0.0091(7) 0.0038(8)
C8 0.0402(9) 0.0260(8) 0.0351(9) 0.0054(7) 0.0211(8) 0.0076(8)
C9 0.050(1) 0.0246(8) 0.0371(9) -0.0022(8) 0.0281(8) -0.0038(8)
C10 0.056(1) 0.0238(8) 0.038(1) 0.0057(8) 0.0229(9) 0.0056(8)
C11 0.061(1) 0.0250(9) 0.045(1) -0.0030(8) 0.030(1) -0.0059(9)
C12 0.0253(7) 0.0224(7) 0.0271(8) 0.0007(7) 0.0116(6) -0.0026(6)
C13 0.0311(8) 0.0248(8) 0.0286(8) 0.0033(7) 0.0140(7) -0.0021(7)
C14 0.0305(8) 0.0230(8) 0.0346(9) 0.0001(7) 0.0168(7) -0.0025(7)
C15 0.0232(7) 0.0309(8) 0.0275(8) -0.0028(7) 0.0123(6) -0.0059(6)
C16 0.0261(7) 0.0347(9) 0.0257(8) 0.0054(7) 0.0109(6) -0.0031(7)
C17 0.0293(8) 0.0247(8) 0.0294(8) 0.0045(7) 0.0123(7) 0.0008(7)
N3 0.0304(7) 0.0400(9) 0.0328(8) -0.0059(7) 0.0160(6) -0.0078(7)

loop_
_atom_type_symbol
_atom_type_description
_atom_type_scat_dispersion_real
_atom_type_scat_dispersion_imag
_atom_type_scat_source
C C 0.0034 0.0017 'International Tables Vol C Tables 4.2.6.8 and 6.1.1.4'
H H 0.0000 0.0000 'International Tables Vol C Tables 4.2.6.8 and 6.1.1.4'
N N 0.0066 0.0034 'International Tables Vol C Tables 4.2.6.8 and 6.1.1.4'
O O 0.0114 0.0062 'International Tables Vol C Tables 4.2.6.8 and 6.1.1.4'
Br Br -0.2713 2.4705 'International Tables Vol C Tables 4.2.6.8 and 6.1.1.4'

loop_
_geom_angle_atom_site_label_1
_geom_angle_atom_site_label_2
_geom_angle_atom_site_label_3
_geom_angle
C1 N1 C11 119.8(2)
C1 N1 C8 125.8(2)
C11 N1 C8 114.4(2)
O1 C1 N1 122.0(2)
O1 C1 C2 119.8(2)
N1 C1 C2 118.2(2)
C12 N2 C10 122.0(2)
C12 N2 C9 122.0(1)
C10 N2 C9 111.4(1)
C7 C2 C3 118.7(2)
C7 C2 C1 122.6(2)
C3 C2 C1 118.6(2)
C4 C3 C2 120.9(2)
C4 C3 H3A 119.5
C2 C3 H3A 119.5
C3 C4 C5 119.1(2)
C3 C4 H4A 120.5
C5 C4 H4A 120.5
C4 C5 C6 121.1(2)
C4 C5 Br1 119.6(1)
C6 C5 Br1 119.2(1)
C7 C6 C5 119.2(2)
C7 C6 H6A 120.4
C5 C6 H6A 120.4
C6 C7 C2 120.8(2)
C6 C7 H7A 119.6
C2 C7 H7A 119.6
N1 C8 C9 110.7(2)
N1 C8 H8A 109.5
C9 C8 H8A 109.5
N1 C8 H8B 109.5
C9 C8 H8B 109.5
H8A C8 H8B 108.1
N2 C9 C8 110.8(2)
N2 C9 H9A 109.5
C8 C9 H9A 109.5
N2 C9 H9B 109.5
C8 C9 H9B 109.5
H9A C9 H9B 108.1
N2 C10 C11 109.9(2)
N2 C10 H10A 109.7
C11 C10 H10A 109.7
N2 C10 H10B 109.7
C11 C10 H10B 109.7
H10A C10 H10B 108.2
N1 C11 C10 112.2(2)
N1 C11 H11A 109.2
C10 C11 H11A 109.2
N1 C11 H11B 109.2
C10 C11 H11B 109.2
H11A C11 H11B 107.9
N2 C12 C17 121.8(2)
N2 C12 C13 121.0(2)
C17 C12 C13 117.1(2)
C14 C13 C12 121.4(2)
C14 C13 H13A 119.3
C12 C13 H13A 119.3
C13 C14 C15 119.8(2)
C13 C14 H14A 120.1
C15 C14 H14A 120.1
C16 C15 C14 120.9(2)
C16 C15 N3 119.5(2)
C14 C15 N3 119.6(2)
C17 C16 C15 119.6(2)
C17 C16 H16A 120.2
C15 C16 H16A 120.2
C16 C17 C12 121.3(2)
C16 C17 H17A 119.3
C12 C17 H17A 119.3
O3 N3 O2 122.8(2)
O3 N3 C15 118.5(2)
O2 N3 C15 118.7(2)

loop_
_geom_bond_atom_site_label_1
_geom_bond_atom_site_label_2
_geom_bond_distance
Br1 C5 1.900(2)
N1 C1 1.356(2)
N1 C11 1.452(2)
N1 C8 1.456(2)
C1 O1 1.228(2)
C1 C2 1.497(3)
N2 C12 1.372(2)
N2 C10 1.456(2)
N2 C9 1.463(2)
C2 C7 1.394(3)
C2 C3 1.399(2)
O2 N3 1.235(2)
O3 N3 1.232(2)
C3 C4 1.383(3)
C3 H3A 0.9300
C4 C5 1.386(3)
C4 H4A 0.9300
C5 C6 1.386(3)
C6 C7 1.383(3)
C6 H6A 0.9300
C7 H7A 0.9300
C8 C9 1.519(3)
C8 H8A 0.9700
C8 H8B 0.9700
C9 H9A 0.9700
C9 H9B 0.9700
C10 C11 1.509(3)
C10 H10A 0.9700
C10 H10B 0.9700
C11 H11A 0.9700
C11 H11B 0.9700
C12 C17 1.417(2)
C12 C13 1.419(2)
C13 C14 1.370(2)
C13 H13A 0.9300
C14 C15 1.392(2)
C14 H14A 0.9300
C15 C16 1.381(2)
C15 N3 1.447(2)
C16 C17 1.381(3)
C16 H16A 0.9300
C17 H17A 0.9300

loop_
_geom_hbond_atom_site_label_D
_geom_hbond_atom_site_label_H
_geom_hbond_atom_site_label_A
_geom_hbond_distance_DH
_geom_hbond_distance_HA
_geom_hbond_distance_DA
_geom_hbond_angle_DHA
_geom_hbond_site_symmetry_A
C6 H6A Br1 0.93 2.97 3.827(2) 153.5 2_656
C8 H8A O3 0.97 2.43 3.114(2) 127.0 6_556
C11 H11B Br1 0.97 3.10 3.982(2) 151.7 6_565
